data_7025030
loop_
_publ_author_name
'Lu, Chunxin'
'Gu, Shaojin'
'Chen, Wanzhi'
'Qiu, Huayu'

_publ_section_title
;
 Platinum(II) complexes with polydentate N-heterocyclic carbenes:
 synthesis, structural characterization and hydrosilylation catalysis.
;
_journal_issue 17
_journal_name_full 'Dalton transactions (Cambridge, England : 2003)'
_journal_page_first 4198
_journal_page_last 4204
_journal_paper_doi 10.1039/b924587a
_journal_volume 39
_journal_year 2010
_chemical_formula_sum 'C38 H34 F12 N14 P2 Pt'
_chemical_formula_weight 1171.82
_chemical_name_systematic
;
?
;
_space_group_IT_number 2
_symmetry_cell_setting triclinic
_symmetry_space_group_name_Hall '-P 1'
_symmetry_space_group_name_H-M 'P -1'
_atom_sites_solution_hydrogens geom
_atom_sites_solution_primary direct
_atom_sites_solution_secondary difmap
_audit_creation_method SHELXL-97
_cell_angle_alpha 107.890(2)
_cell_angle_beta 102.8040(10)
_cell_angle_gamma 100.0300(10)
_cell_formula_units_Z 1
_cell_length_a 8.4356(9)
_cell_length_b 11.5167(11)
_cell_length_c 12.5996(14)
_cell_measurement_temperature 298(2)
_cell_volume 1096.5(2)
_computing_cell_refinement 'Bruker SMART'
_computing_data_collection 'Bruker SMART'
_computing_data_reduction 'Bruker SHELXTL'
_computing_molecular_graphics 'Bruker SHELXTL'
_computing_publication_material 'Bruker SHELXTL'
_computing_structure_refinement 'Bruker SHELXTL'
_computing_structure_solution 'Bruker SHELXTL'
_diffrn_ambient_temperature 298(2)
_diffrn_measured_fraction_theta_full 0.987
_diffrn_measured_fraction_theta_max 0.987
_diffrn_measurement_device_type 'CCD area detector'
_diffrn_measurement_method 'phi and omega scans'
_diffrn_radiation_monochromator graphite
_diffrn_radiation_source 'fine-focus sealed tube'
_diffrn_radiation_type MoK\a
_diffrn_radiation_wavelength 0.71073
_diffrn_reflns_av_R_equivalents 0.0274
_diffrn_reflns_av_sigmaI/netI 0.0416
_diffrn_reflns_limit_h_max 9
_diffrn_reflns_limit_h_min -10
_diffrn_reflns_limit_k_max 13
_diffrn_reflns_limit_k_min -13
_diffrn_reflns_limit_l_max 14
_diffrn_reflns_limit_l_min -14
_diffrn_reflns_number 5772
_diffrn_reflns_theta_full 25.02
_diffrn_reflns_theta_max 25.02
_diffrn_reflns_theta_min 1.78
_exptl_absorpt_coefficient_mu 3.372
_exptl_absorpt_correction_T_max 0.4117
_exptl_absorpt_correction_T_min 0.2889
_exptl_absorpt_correction_type multi-scan
_exptl_absorpt_process_details sadabs
_exptl_crystal_colour colorless
_exptl_crystal_density_diffrn 1.775
_exptl_crystal_density_method 'not measured'
_exptl_crystal_description block
_exptl_crystal_F_000 576
_exptl_crystal_size_max 0.49
_exptl_crystal_size_mid 0.43
_exptl_crystal_size_min 0.32
_refine_diff_density_max 2.717
_refine_diff_density_min -1.518
_refine_diff_density_rms 0.132
_refine_ls_extinction_coef 0.0197(14)
_refine_ls_extinction_expression Fc^*^=kFc[1+0.001xFc^2^\l^3^/sin(2\q)]^-1/4^
_refine_ls_extinction_method SHELXL
_refine_ls_goodness_of_fit_ref 1.048
_refine_ls_hydrogen_treatment constr
_refine_ls_matrix_type full
_refine_ls_number_parameters 306
_refine_ls_number_reflns 3814
_refine_ls_number_restraints 0
_refine_ls_restrained_S_all 1.048
_refine_ls_R_factor_all 0.0354
_refine_ls_R_factor_gt 0.0353
_refine_ls_shift/su_max 0.001
_refine_ls_shift/su_mean 0.000
_refine_ls_structure_factor_coef Fsqd
_refine_ls_weighting_details 'calc w=1/[\s^2^(Fo^2^)+(0.0664P)^2^+0.0000P] where P=(Fo^2^+2Fc^2^)/3'
_refine_ls_weighting_scheme calc
_refine_ls_wR_factor_gt 0.0901
_refine_ls_wR_factor_ref 0.0901
_reflns_number_gt 3809
_reflns_number_total 3814
_reflns_threshold_expression >2sigma(I)
_cod_data_source_file b924587a.txt
_cod_data_source_block 090515b
_cod_depositor_comments
;
The following automatic conversions were performed:

'_symmetry_cell_setting' value 'Triclinic' changed to 'triclinic'
according to /home/saulius/struct/CIF-dictionaries/cif_core.dic
dictionary named 'cif_core.dic' version 2.4.2 from 2011-04-26.

Automatic conversion script
Id: cif_fix_values 1891 2012-01-12 08:04:46Z andrius 
;
_cod_original_sg_symbol_H-M 'P-1 '
_cod_database_code 7025030

loop_
_symmetry_equiv_pos_as_xyz
'x, y, z'
'-x, -y, -z'

loop_
_atom_site_label
_atom_site_type_symbol
_atom_site_fract_x
_atom_site_fract_y
_atom_site_fract_z
_atom_site_U_iso_or_equiv
_atom_site_adp_type
_atom_site_occupancy
_atom_site_symmetry_multiplicity
_atom_site_calc_flag
_atom_site_refinement_flags
Pt1 Pt 0.0000 0.0000 1.0000 0.02572(14) Uani 1 2 d S
P1 P 0.6210(2) 0.34044(16) 0.59030(14) 0.0494(4) Uani 1 1 d .
F1 F 0.5376(9) 0.1946(5) 0.5552(5) 0.111(2) Uani 1 1 d .
F2 F 0.7076(7) 0.4848(4) 0.6271(5) 0.0919(15) Uani 1 1 d .
F3 F 0.7739(7) 0.3309(5) 0.6830(5) 0.0950(17) Uani 1 1 d .
F4 F 0.5303(7) 0.3740(6) 0.6879(5) 0.0979(17) Uani 1 1 d .
F5 F 0.4672(8) 0.3520(7) 0.5006(5) 0.129(3) Uani 1 1 d .
F6 F 0.7120(9) 0.3107(7) 0.4934(5) 0.123(2) Uani 1 1 d .
N1 N -0.1266(5) -0.0780(4) 0.7424(4) 0.0329(9) Uani 1 1 d .
N2 N -0.0219(5) 0.1224(4) 0.8081(4) 0.0344(9) Uani 1 1 d .
N3 N 0.1746(7) 0.3073(5) 0.8412(5) 0.0475(12) Uani 1 1 d .
N4 N 0.2791(5) 0.2086(4) 1.1816(4) 0.0299(9) Uani 1 1 d .
N5 N 0.3642(5) 0.1574(4) 1.0304(4) 0.0298(9) Uani 1 1 d .
N6 N 0.3062(7) -0.0304(5) 0.8536(5) 0.0519(13) Uani 1 1 d .
N7 N 0.1154(8) 0.6249(8) 0.7441(8) 0.085(2) Uani 1 1 d .
C1 C -0.1745(7) -0.2057(5) 0.7406(4) 0.0355(11) Uani 1 1 d .
H1A H -0.0747 -0.2327 0.7661 0.043 Uiso 1 1 calc R
H1B H -0.2368 -0.2629 0.6619 0.043 Uiso 1 1 calc R
C2 C -0.0479(6) 0.0222(5) 0.8423(4) 0.0293(10) Uani 1 1 d .
C3 C -0.0802(8) 0.0834(6) 0.6872(5) 0.0464(14) Uani 1 1 d .
H3 H -0.0743 0.1346 0.6429 0.056 Uiso 1 1 calc R
C4 C -0.1458(8) -0.0407(6) 0.6469(5) 0.0447(13) Uani 1 1 d .
H4 H -0.1954 -0.0928 0.5692 0.054 Uiso 1 1 calc R
C5 C 0.0662(7) 0.2507(5) 0.8829(5) 0.0367(12) Uani 1 1 d .
C6 C 0.0366(8) 0.3044(5) 0.9881(5) 0.0441(13) Uani 1 1 d .
H6 H -0.0456 0.2611 1.0107 0.053 Uiso 1 1 calc R
C7 C 0.1336(9) 0.4251(6) 1.0588(6) 0.0553(17) Uani 1 1 d .
H7 H 0.1203 0.4646 1.1315 0.066 Uiso 1 1 calc R
C8 C 0.2507(9) 0.4855(6) 1.0187(7) 0.063(2) Uani 1 1 d .
H8 H 0.3183 0.5664 1.0646 0.076 Uiso 1 1 calc R
C9 C 0.2663(9) 0.4250(6) 0.9103(7) 0.0581(17) Uani 1 1 d .
H9 H 0.3437 0.4675 0.8837 0.070 Uiso 1 1 calc R
C10 C 0.2309(6) 0.1260(4) 1.0705(4) 0.0278(10) Uani 1 1 d .
C11 C 0.4875(7) 0.2594(5) 1.1162(5) 0.0387(12) Uani 1 1 d .
H11 H 0.5889 0.2985 1.1092 0.046 Uiso 1 1 calc R
C12 C 0.4340(7) 0.2912(5) 1.2106(5) 0.0376(12) Uani 1 1 d .
H12 H 0.4902 0.3562 1.2817 0.045 Uiso 1 1 calc R
C13 C 0.3863(6) 0.0951(5) 0.9182(5) 0.0331(11) Uani 1 1 d .
C14 C 0.4938(7) 0.1687(5) 0.8888(5) 0.0373(12) Uani 1 1 d .
H14 H 0.5476 0.2520 0.9372 0.045 Uiso 1 1 calc R
C15 C 0.5210(10) 0.1178(7) 0.7870(7) 0.0628(19) Uani 1 1 d .
H15 H 0.5992 0.1668 0.7659 0.075 Uiso 1 1 calc R
C16 C 0.4410(10) -0.0014(7) 0.7121(6) 0.0633(19) Uani 1 1 d .
H16 H 0.4577 -0.0314 0.6391 0.076 Uiso 1 1 calc R
C17 C 0.3338(9) -0.0777(6) 0.7467(6) 0.0524(15) Uani 1 1 d .
H17 H 0.2803 -0.1609 0.6978 0.063 Uiso 1 1 calc R
C18 C 0.1217(8) 0.5354(8) 0.6792(8) 0.0618(19) Uani 1 1 d .
C19 C 0.1328(12) 0.4190(9) 0.5964(9) 0.084(3) Uani 1 1 d .
H19A H 0.1961 0.3764 0.6377 0.126 Uiso 1 1 calc R
H19B H 0.1881 0.4387 0.5428 0.126 Uiso 1 1 calc R
H19C H 0.0216 0.3652 0.5541 0.126 Uiso 1 1 calc R

loop_
_atom_site_aniso_label
_atom_site_aniso_U_11
_atom_site_aniso_U_22
_atom_site_aniso_U_33
_atom_site_aniso_U_23
_atom_site_aniso_U_13
_atom_site_aniso_U_12
Pt1 0.02340(17) 0.01865(17) 0.02496(18) 0.00309(11) 0.00079(10) -0.00291(10)
P1 0.0456(9) 0.0492(9) 0.0371(8) 0.0074(7) 0.0032(7) -0.0020(7)
F1 0.143(5) 0.060(3) 0.081(4) 0.000(3) 0.022(3) -0.034(3)
F2 0.110(4) 0.055(3) 0.093(4) 0.028(3) 0.012(3) -0.002(3)
F3 0.089(4) 0.078(3) 0.095(4) 0.021(3) -0.011(3) 0.030(3)
F4 0.089(4) 0.116(4) 0.082(3) 0.017(3) 0.044(3) 0.019(3)
F5 0.087(4) 0.171(7) 0.091(4) 0.055(4) -0.034(3) 0.003(4)
F6 0.125(5) 0.130(5) 0.084(4) -0.005(4) 0.063(4) -0.004(4)
N1 0.032(2) 0.031(2) 0.025(2) 0.0048(18) 0.0010(17) -0.0002(18)
N2 0.036(2) 0.030(2) 0.032(2) 0.0113(19) 0.0049(18) 0.0012(18)
N3 0.048(3) 0.038(3) 0.052(3) 0.023(2) 0.006(2) -0.002(2)
N4 0.028(2) 0.024(2) 0.030(2) 0.0069(17) 0.0032(17) -0.0011(17)
N5 0.025(2) 0.022(2) 0.035(2) 0.0090(17) 0.0045(17) -0.0025(16)
N6 0.053(3) 0.043(3) 0.055(3) 0.012(2) 0.016(3) 0.011(2)
N7 0.044(4) 0.075(5) 0.118(7) 0.027(5) 0.008(4) 0.005(3)
C1 0.038(3) 0.027(3) 0.029(3) 0.003(2) 0.005(2) -0.003(2)
C2 0.032(3) 0.025(2) 0.025(2) 0.010(2) 0.002(2) 0.000(2)
C3 0.056(4) 0.044(3) 0.031(3) 0.017(3) 0.003(3) 0.002(3)
C4 0.048(3) 0.046(3) 0.026(3) 0.007(2) 0.003(2) 0.000(3)
C5 0.038(3) 0.026(3) 0.038(3) 0.013(2) 0.000(2) 0.004(2)
C6 0.049(3) 0.035(3) 0.042(3) 0.012(3) 0.006(3) 0.007(3)
C7 0.060(4) 0.035(3) 0.050(4) 0.003(3) -0.002(3) 0.009(3)
C8 0.063(4) 0.028(3) 0.072(5) 0.012(3) -0.011(4) -0.002(3)
C9 0.055(4) 0.039(3) 0.072(5) 0.028(3) 0.005(3) -0.004(3)
C10 0.029(2) 0.020(2) 0.026(2) 0.0027(19) 0.0001(19) 0.0047(19)
C11 0.026(3) 0.031(3) 0.046(3) 0.010(2) 0.002(2) -0.009(2)
C12 0.034(3) 0.025(3) 0.036(3) 0.004(2) -0.004(2) -0.006(2)
C13 0.033(3) 0.028(3) 0.037(3) 0.012(2) 0.009(2) 0.007(2)
C14 0.043(3) 0.025(2) 0.042(3) 0.011(2) 0.019(2) -0.002(2)
C15 0.069(5) 0.059(4) 0.063(4) 0.022(4) 0.035(4) 0.003(4)
C16 0.078(5) 0.059(4) 0.048(4) 0.013(3) 0.028(4) 0.009(4)
C17 0.058(4) 0.043(3) 0.048(4) 0.004(3) 0.019(3) 0.013(3)
C18 0.034(3) 0.068(5) 0.079(5) 0.033(4) 0.005(3) 0.004(3)
C19 0.070(5) 0.093(7) 0.091(6) 0.030(5) 0.031(5) 0.022(5)

loop_
_atom_type_symbol
_atom_type_description
_atom_type_scat_dispersion_real
_atom_type_scat_dispersion_imag
_atom_type_scat_source
C C 0.0033 0.0016 'International Tables Vol C Tables 4.2.6.8 and 6.1.1.4'
H H 0.0000 0.0000 'International Tables Vol C Tables 4.2.6.8 and 6.1.1.4'
N N 0.0061 0.0033 'International Tables Vol C Tables 4.2.6.8 and 6.1.1.4'
F F 0.0171 0.0103 'International Tables Vol C Tables 4.2.6.8 and 6.1.1.4'
P P 0.1023 0.0942 'International Tables Vol C Tables 4.2.6.8 and 6.1.1.4'
Pt Pt -1.7033 8.3905 'International Tables Vol C Tables 4.2.6.8 and 6.1.1.4'

loop_
_geom_angle_atom_site_label_1
_geom_angle_atom_site_label_2
_geom_angle_atom_site_label_3
_geom_angle
_geom_angle_site_symmetry_1
_geom_angle_site_symmetry_3
C10 Pt1 C10 180.0 . 2_557
C10 Pt1 C2 95.71(19) . .
C10 Pt1 C2 84.29(19) 2_557 .
C10 Pt1 C2 84.29(19) . 2_557
C10 Pt1 C2 95.71(19) 2_557 2_557
C2 Pt1 C2 180.00(7) . 2_557
F6 P1 F2 89.1(3) . .
F6 P1 F4 178.5(4) . .
F2 P1 F4 89.4(3) . .
F6 P1 F5 89.6(4) . .
F2 P1 F5 90.4(4) . .
F4 P1 F5 89.9(4) . .
F6 P1 F3 91.7(4) . .
F2 P1 F3 89.1(3) . .
F4 P1 F3 88.8(3) . .
F5 P1 F3 178.5(4) . .
F6 P1 F1 90.8(4) . .
F2 P1 F1 178.6(4) . .
F4 P1 F1 90.6(3) . .
F5 P1 F1 91.0(4) . .
F3 P1 F1 89.5(3) . .
C2 N1 C4 110.7(4) . .
C2 N1 C1 122.4(4) . .
C4 N1 C1 126.8(4) . .
C2 N2 C3 110.4(4) . .
C2 N2 C5 126.0(4) . .
C3 N2 C5 123.4(5) . .
C5 N3 C9 116.3(6) . .
C10 N4 C12 112.5(4) . .
C10 N4 C1 121.9(4) . 2_557
C12 N4 C1 125.6(4) . 2_557
C10 N5 C11 110.4(4) . .
C10 N5 C13 127.8(4) . .
C11 N5 C13 121.8(4) . .
C17 N6 C13 115.8(5) . .
N1 C1 N4 108.8(4) . 2_557
N1 C1 H1A 109.9 . .
N4 C1 H1A 109.9 2_557 .
N1 C1 H1B 109.9 . .
N4 C1 H1B 109.9 2_557 .
H1A C1 H1B 108.3 . .
N2 C2 N1 104.8(4) . .
N2 C2 Pt1 134.4(4) . .
N1 C2 Pt1 120.8(3) . .
C4 C3 N2 107.0(5) . .
C4 C3 H3 126.5 . .
N2 C3 H3 126.5 . .
C3 C4 N1 107.2(5) . .
C3 C4 H4 126.4 . .
N1 C4 H4 126.4 . .
N3 C5 C6 125.3(5) . .
N3 C5 N2 114.0(5) . .
C6 C5 N2 120.7(5) . .
C5 C6 C7 117.6(6) . .
C5 C6 H6 121.2 . .
C7 C6 H6 121.2 . .
C8 C7 C6 118.3(7) . .
C8 C7 H7 120.8 . .
C6 C7 H7 120.8 . .
C9 C8 C7 119.5(6) . .
C9 C8 H8 120.3 . .
C7 C8 H8 120.3 . .
N3 C9 C8 122.9(7) . .
N3 C9 H9 118.6 . .
C8 C9 H9 118.6 . .
N4 C10 N5 103.4(4) . .
N4 C10 Pt1 121.2(4) . .
N5 C10 Pt1 135.4(4) . .
C12 C11 N5 107.4(5) . .
C12 C11 H11 126.3 . .
N5 C11 H11 126.3 . .
C11 C12 N4 106.2(4) . .
C11 C12 H12 126.9 . .
N4 C12 H12 126.9 . .
C14 C13 N6 125.2(5) . .
C14 C13 N5 113.3(5) . .
N6 C13 N5 121.5(5) . .
C13 C14 C15 116.7(6) . .
C13 C14 H14 121.6 . .
C15 C14 H14 121.6 . .
C14 C15 C16 123.6(6) . .
C14 C15 H15 118.2 . .
C16 C15 H15 118.2 . .
C15 C16 C17 118.4(6) . .
C15 C16 H16 120.8 . .
C17 C16 H16 120.8 . .
N6 C17 C16 120.0(6) . .
N6 C17 H17 120.0 . .
C16 C17 H17 120.0 . .
N7 C18 C19 178.9(9) . .
C18 C19 H19A 109.5 . .
C18 C19 H19B 109.5 . .
H19A C19 H19B 109.5 . .
C18 C19 H19C 109.5 . .
H19A C19 H19C 109.5 . .
H19B C19 H19C 109.5 . .

loop_
_geom_bond_atom_site_label_1
_geom_bond_atom_site_label_2
_geom_bond_distance
_geom_bond_site_symmetry_2
Pt1 C10 2.036(5) .
Pt1 C10 2.036(5) 2_557
Pt1 C2 2.041(5) .
Pt1 C2 2.041(5) 2_557
P1 F6 1.564(5) .
P1 F2 1.570(5) .
P1 F4 1.573(5) .
P1 F5 1.576(5) .
P1 F3 1.581(5) .
P1 F1 1.583(5) .
N1 C2 1.352(6) .
N1 C4 1.383(7) .
N1 C1 1.447(7) .
N2 C2 1.350(6) .
N2 C3 1.392(7) .
N2 C5 1.441(7) .
N3 C5 1.323(8) .
N3 C9 1.343(8) .
N4 C10 1.350(6) .
N4 C12 1.374(7) .
N4 C1 1.461(7) 2_557
N5 C10 1.369(6) .
N5 C11 1.388(7) .
N5 C13 1.445(7) .
N6 C17 1.378(8) .
N6 C13 1.379(7) .
N7 C18 1.119(11) .
C1 N4 1.461(7) 2_557
C1 H1A 0.9700 .
C1 H1B 0.9700 .
C3 C4 1.327(9) .
C3 H3 0.9300 .
C4 H4 0.9300 .
C5 C6 1.378(8) .
C6 C7 1.384(9) .
C6 H6 0.9300 .
C7 C8 1.383(11) .
C7 H7 0.9300 .
C8 C9 1.377(11) .
C8 H8 0.9300 .
C9 H9 0.9300 .
C11 C12 1.334(8) .
C11 H11 0.9300 .
C12 H12 0.9300 .
C13 C14 1.324(7) .
C14 C15 1.325(9) .
C14 H14 0.9300 .
C15 C16 1.353(11) .
C15 H15 0.9300 .
C16 C17 1.382(10) .
C16 H16 0.9300 .
C17 H17 0.9300 .
C18 C19 1.457(13) .
C19 H19A 0.9600 .
C19 H19B 0.9600 .
C19 H19C 0.9600 .

loop_
_geom_torsion_atom_site_label_1
_geom_torsion_atom_site_label_2
_geom_torsion_atom_site_label_3
_geom_torsion_atom_site_label_4
_geom_torsion
_geom_torsion_site_symmetry_1
_geom_torsion_site_symmetry_4
C2 N1 C1 N4 55.2(6) . 2_557
C4 N1 C1 N4 -127.7(5) . 2_557
C3 N2 C2 N1 -1.7(6) . .
C5 N2 C2 N1 -176.6(5) . .
C3 N2 C2 Pt1 -179.9(4) . .
C5 N2 C2 Pt1 5.2(8) . .
C4 N1 C2 N2 1.3(6) . .
C1 N1 C2 N2 178.8(4) . .
C4 N1 C2 Pt1 179.9(4) . .
C1 N1 C2 Pt1 -2.6(7) . .
C10 Pt1 C2 N2 -40.7(5) . .
C10 Pt1 C2 N2 139.3(5) 2_557 .
C2 Pt1 C2 N2 87(100) 2_557 .
C10 Pt1 C2 N1 141.3(4) . .
C10 Pt1 C2 N1 -38.7(4) 2_557 .
C2 Pt1 C2 N1 -91(100) 2_557 .
C2 N2 C3 C4 1.4(7) . .
C5 N2 C3 C4 176.5(5) . .
N2 C3 C4 N1 -0.6(7) . .
C2 N1 C4 C3 -0.5(7) . .
C1 N1 C4 C3 -177.9(5) . .
C9 N3 C5 C6 2.5(9) . .
C9 N3 C5 N2 -176.7(5) . .
C2 N2 C5 N3 134.6(5) . .
C3 N2 C5 N3 -39.7(7) . .
C2 N2 C5 C6 -44.7(8) . .
C3 N2 C5 C6 141.0(6) . .
N3 C5 C6 C7 -3.3(9) . .
N2 C5 C6 C7 175.9(5) . .
C5 C6 C7 C8 1.6(9) . .
C6 C7 C8 C9 0.6(10) . .
C5 N3 C9 C8 0.0(9) . .
C7 C8 C9 N3 -1.5(10) . .
C12 N4 C10 N5 1.5(5) . .
C1 N4 C10 N5 -177.8(4) 2_557 .
C12 N4 C10 Pt1 -175.9(3) . .
C1 N4 C10 Pt1 4.8(6) 2_557 .
C11 N5 C10 N4 -1.5(5) . .
C13 N5 C10 N4 176.1(4) . .
C11 N5 C10 Pt1 175.3(4) . .
C13 N5 C10 Pt1 -7.1(8) . .
C10 Pt1 C10 N4 48(100) 2_557 .
C2 Pt1 C10 N4 137.7(4) . .
C2 Pt1 C10 N4 -42.3(4) 2_557 .
C10 Pt1 C10 N5 -128(100) 2_557 .
C2 Pt1 C10 N5 -38.7(5) . .
C2 Pt1 C10 N5 141.3(5) 2_557 .
C10 N5 C11 C12 1.0(6) . .
C13 N5 C11 C12 -176.8(5) . .
N5 C11 C12 N4 -0.1(6) . .
C10 N4 C12 C11 -0.9(6) . .
C1 N4 C12 C11 178.3(5) 2_557 .
C17 N6 C13 C14 -4.7(9) . .
C17 N6 C13 N5 178.2(5) . .
C10 N5 C13 C14 157.9(5) . .
C11 N5 C13 C14 -24.8(7) . .
C10 N5 C13 N6 -24.7(8) . .
C11 N5 C13 N6 152.6(5) . .
N6 C13 C14 C15 2.5(9) . .
N5 C13 C14 C15 179.8(6) . .
C13 C14 C15 C16 2.4(11) . .
C14 C15 C16 C17 -4.7(13) . .
C13 N6 C17 C16 2.2(9) . .
C15 C16 C17 N6 2.1(11) . .
